data_1517913
loop_
_publ_author_name
'Bhunia, Anup'
'Roy, Tony'
'Gonnade, Rajesh G.'
'Biju, Akkattu T.'

_publ_section_title
;
 Rapid access to benzoxaphospholes and their spiro analogues by a
 three-component coupling involving arynes, phosphines, and activated
 ketones.
;
_journal_issue 19
_journal_name_full 'Organic letters'
_journal_page_first 5132
_journal_page_last 5135
_journal_paper_doi 10.1021/ol502490t
_journal_volume 16
_journal_year 2014
_chemical_formula_moiety 'C32 H24 F3 O P'
_chemical_formula_sum 'C32 H24 F3 O P'
_chemical_formula_weight 512.48
_chemical_name_systematic
; 
 ? 
;
_space_group_IT_number 14
_symmetry_cell_setting monoclinic
_symmetry_space_group_name_Hall '-P 2yn'
_symmetry_space_group_name_H-M 'P 1 21/n 1'
_atom_sites_solution_hydrogens geom
_atom_sites_solution_primary direct
_atom_sites_solution_secondary difmap
_audit_creation_method SHELXL-97
_cell_angle_alpha 90.00
_cell_angle_beta 90.1350(10)
_cell_angle_gamma 90.00
_cell_formula_units_Z 4
_cell_length_a 12.0989(10)
_cell_length_b 15.5163(19)
_cell_length_c 13.4788(10)
_cell_measurement_reflns_used 9885
_cell_measurement_temperature 296(2)
_cell_measurement_theta_max 28.18
_cell_measurement_theta_min 2.26
_cell_volume 2530.4(4)
_computing_cell_refinement 'Bruker SAINT'
_computing_data_collection 'Bruker APEX2'
_computing_data_reduction 'Bruker SAINT'
_computing_molecular_graphics 'Bruker SHELXTL'
_computing_publication_material 'Bruker SHELXTL'
_computing_structure_refinement 'SHELXL-97 (Sheldrick, 2008)'
_computing_structure_solution 'SHELXS-97 (Sheldrick, 2008)'
_diffrn_ambient_temperature 296(2)
_diffrn_measured_fraction_theta_full 0.999
_diffrn_measured_fraction_theta_max 0.999
_diffrn_measurement_device_type 'Bruker APEX-II CCD'
_diffrn_measurement_method '\f and \w scans'
_diffrn_radiation_monochromator graphite
_diffrn_radiation_source 'fine-focus sealed tube'
_diffrn_radiation_type MoK\a
_diffrn_radiation_wavelength 0.71073
_diffrn_reflns_av_R_equivalents 0.0298
_diffrn_reflns_av_sigmaI/netI 0.0209
_diffrn_reflns_limit_h_max 16
_diffrn_reflns_limit_h_min -16
_diffrn_reflns_limit_k_max 20
_diffrn_reflns_limit_k_min -20
_diffrn_reflns_limit_l_max 17
_diffrn_reflns_limit_l_min -17
_diffrn_reflns_number 34253
_diffrn_reflns_theta_full 28.27
_diffrn_reflns_theta_max 28.27
_diffrn_reflns_theta_min 2.00
_exptl_absorpt_coefficient_mu 0.155
_exptl_absorpt_correction_T_max 0.9938
_exptl_absorpt_correction_T_min 0.9727
_exptl_absorpt_correction_type multi-scan
_exptl_absorpt_process_details 'Bruker SADABS'
_exptl_crystal_colour colourless
_exptl_crystal_density_diffrn 1.345
_exptl_crystal_density_method 'not measured'
_exptl_crystal_description plate
_exptl_crystal_F_000 1064
_exptl_crystal_size_max 0.18
_exptl_crystal_size_mid 0.13
_exptl_crystal_size_min 0.04
_refine_diff_density_max 0.467
_refine_diff_density_min -0.317
_refine_diff_density_rms 0.045
_refine_ls_extinction_method none
_refine_ls_goodness_of_fit_ref 1.098
_refine_ls_hydrogen_treatment constr
_refine_ls_matrix_type full
_refine_ls_number_parameters 334
_refine_ls_number_reflns 6277
_refine_ls_number_restraints 0
_refine_ls_restrained_S_all 1.098
_refine_ls_R_factor_all 0.0581
_refine_ls_R_factor_gt 0.0504
_refine_ls_shift/su_max 0.001
_refine_ls_shift/su_mean 0.000
_refine_ls_structure_factor_coef Fsqd
_refine_ls_weighting_details 'calc w=1/[\s^2^(Fo^2^)+(0.0562P)^2^+1.0680P] where P=(Fo^2^+2Fc^2^)/3'
_refine_ls_weighting_scheme calc
_refine_ls_wR_factor_gt 0.1216
_refine_ls_wR_factor_ref 0.1265
_reflns_number_gt 5505
_reflns_number_total 6277
_reflns_threshold_expression >2sigma(I)
_cod_data_source_file ol502490t_si_001.cif
_cod_data_source_block ph_co_cf3
_cod_depositor_comments
;
The following automatic conversions were performed:

'_symmetry_cell_setting' value 'MONOCLINIC' changed to 'monoclinic'
according to
/home/saulius/struct/COD-crude-data--automatic-downloads/current/ACS/lib/dictionaries/cif_core.dic
dictionary named 'cif_core.dic' version 2.4.2 from 2011-04-26.

Automatic conversion script
Id: cif_fix_values 2827 2014-09-09 07:05:25Z andrius 
;
_cod_original_sg_symbol_H-M P2(1)/n
_cod_database_code 1517913

loop_
_symmetry_equiv_pos_as_xyz
'x, y, z'
'-x+1/2, y+1/2, -z+1/2'
'-x, -y, -z'
'x-1/2, -y-1/2, z-1/2'

loop_
_atom_site_label
_atom_site_type_symbol
_atom_site_fract_x
_atom_site_fract_y
_atom_site_fract_z
_atom_site_U_iso_or_equiv
_atom_site_adp_type
_atom_site_occupancy
_atom_site_symmetry_multiplicity
_atom_site_calc_flag
_atom_site_refinement_flags
P1 P 0.93676(3) 0.12307(2) 0.78768(3) 0.02621(10) Uani 1 1 d .
F1 F 0.61832(10) 0.04372(9) 0.83927(9) 0.0612(3) Uani 1 1 d .
F2 F 0.56648(9) 0.13813(8) 0.73298(10) 0.0548(3) Uani 1 1 d .
F3 F 0.55988(9) 0.00406(8) 0.69614(11) 0.0623(4) Uani 1 1 d .
O1 O 0.78950(9) 0.13763(7) 0.75304(8) 0.0294(2) Uani 1 1 d .
C1 C 0.73968(13) 0.06959(10) 0.70247(12) 0.0304(3) Uani 1 1 d .
C2 C 0.80489(13) -0.01089(10) 0.73002(11) 0.0301(3) Uani 1 1 d .
C3 C 0.77208(15) -0.09621(11) 0.71583(13) 0.0379(4) Uani 1 1 d .
H3 H 0.7037 -0.1082 0.6874 0.045 Uiso 1 1 calc R
C4 C 0.84101(16) -0.16285(11) 0.74397(13) 0.0413(4) Uani 1 1 d .
H4 H 0.8185 -0.2197 0.7356 0.050 Uiso 1 1 calc R
C5 C 0.94341(17) -0.14495(12) 0.78460(14) 0.0437(4) Uani 1 1 d .
H5 H 0.9901 -0.1900 0.8025 0.052 Uiso 1 1 calc R
C6 C 0.97714(15) -0.06071(11) 0.79891(12) 0.0368(4) Uani 1 1 d .
H6 H 1.0467 -0.0494 0.8254 0.044 Uiso 1 1 calc R
C7 C 0.90703(13) 0.00769(10) 0.77363(11) 0.0283(3) Uani 1 1 d .
C8 C 0.73491(13) 0.08633(11) 0.58974(12) 0.0339(3) Uani 1 1 d .
C9 C 0.73688(14) 0.17054(12) 0.55572(13) 0.0391(4) Uani 1 1 d .
H9 H 0.7371 0.2157 0.6011 0.047 Uiso 1 1 calc R
C10 C 0.73850(17) 0.18858(14) 0.45508(15) 0.0503(5) Uani 1 1 d .
H10 H 0.7405 0.2455 0.4335 0.060 Uiso 1 1 calc R
C11 C 0.7371(2) 0.12301(17) 0.38727(16) 0.0680(7) Uani 1 1 d .
H11 H 0.7395 0.1349 0.3197 0.082 Uiso 1 1 calc R
C12 C 0.7321(3) 0.03962(18) 0.42010(17) 0.0838(9) Uani 1 1 d .
H12 H 0.7284 -0.0051 0.3742 0.101 Uiso 1 1 calc R
C13 C 0.7326(2) 0.02072(13) 0.52032(15) 0.0612(6) Uani 1 1 d .
H13 H 0.7312 -0.0364 0.5412 0.073 Uiso 1 1 calc R
C14 C 0.62117(14) 0.06354(12) 0.74282(14) 0.0410(4) Uani 1 1 d .
C15 C 0.97544(13) 0.17473(11) 0.67162(11) 0.0326(3) Uani 1 1 d .
C16 C 0.96928(16) 0.26347(13) 0.65895(15) 0.0456(4) Uani 1 1 d .
H16 H 0.9489 0.2984 0.7119 0.055 Uiso 1 1 calc R
C17 C 0.99339(19) 0.30006(16) 0.56770(19) 0.0623(6) Uani 1 1 d .
H17 H 0.9897 0.3595 0.5598 0.075 Uiso 1 1 calc R
C18 C 1.0228(2) 0.24873(19) 0.48878(17) 0.0670(7) Uani 1 1 d .
H18 H 1.0380 0.2735 0.4275 0.080 Uiso 1 1 calc R
C19 C 1.02965(18) 0.16136(18) 0.50044(14) 0.0581(6) Uani 1 1 d .
H19 H 1.0499 0.1269 0.4471 0.070 Uiso 1 1 calc R
C20 C 1.00645(15) 0.12393(13) 0.59168(13) 0.0422(4) Uani 1 1 d .
H20 H 1.0117 0.0645 0.5992 0.051 Uiso 1 1 calc R
C21 C 1.08310(13) 0.10663(10) 0.83767(11) 0.0298(3) Uani 1 1 d .
C22 C 1.09697(14) 0.08416(12) 0.93753(13) 0.0388(4) Uani 1 1 d .
H22 H 1.0353 0.0823 0.9786 0.047 Uiso 1 1 calc R
C23 C 1.19952(16) 0.06464(13) 0.97693(14) 0.0459(4) Uani 1 1 d .
H23 H 1.2060 0.0503 1.0437 0.055 Uiso 1 1 calc R
C24 C 1.29190(16) 0.06640(14) 0.91804(15) 0.0504(5) Uani 1 1 d .
H24 H 1.3606 0.0514 0.9439 0.061 Uiso 1 1 calc R
C25 C 1.28158(15) 0.09071(17) 0.82027(15) 0.0544(5) Uani 1 1 d .
H25 H 1.3440 0.0938 0.7803 0.065 Uiso 1 1 calc R
C26 C 1.17817(14) 0.11071(13) 0.78075(13) 0.0417(4) Uani 1 1 d .
H26 H 1.1728 0.1272 0.7146 0.050 Uiso 1 1 calc R
C27 C 0.90142(13) 0.19339(11) 0.89224(12) 0.0339(3) Uani 1 1 d .
C28 C 0.81640(16) 0.17316(15) 0.95666(14) 0.0493(5) Uani 1 1 d .
H28 H 0.7710 0.1260 0.9441 0.059 Uiso 1 1 calc R
C29 C 0.79942(19) 0.2240(2) 1.04050(16) 0.0704(8) Uani 1 1 d .
H29 H 0.7442 0.2095 1.0854 0.084 Uiso 1 1 calc R
C30 C 0.8640(2) 0.29566(19) 1.05727(18) 0.0726(8) Uani 1 1 d .
H30 H 0.8511 0.3298 1.1128 0.087 Uiso 1 1 calc R
C31 C 0.94649(19) 0.31692(15) 0.99334(18) 0.0616(6) Uani 1 1 d .
H31 H 0.9888 0.3660 1.0042 0.074 Uiso 1 1 calc R
C32 C 0.96696(16) 0.26493(12) 0.91199(15) 0.0444(4) Uani 1 1 d .
H32 H 1.0254 0.2781 0.8699 0.053 Uiso 1 1 calc R

loop_
_atom_site_aniso_label
_atom_site_aniso_U_11
_atom_site_aniso_U_22
_atom_site_aniso_U_33
_atom_site_aniso_U_23
_atom_site_aniso_U_13
_atom_site_aniso_U_12
P1 0.02560(19) 0.0290(2) 0.02403(18) -0.00133(14) -0.00108(13) -0.00052(14)
F1 0.0453(7) 0.0856(9) 0.0527(7) 0.0098(6) 0.0126(5) -0.0056(6)
F2 0.0337(6) 0.0538(7) 0.0770(8) -0.0065(6) 0.0010(5) 0.0077(5)
F3 0.0365(6) 0.0618(8) 0.0885(10) -0.0179(7) -0.0056(6) -0.0160(5)
O1 0.0271(5) 0.0297(5) 0.0314(5) -0.0049(4) -0.0049(4) 0.0009(4)
C1 0.0284(7) 0.0302(7) 0.0326(8) -0.0043(6) -0.0046(6) -0.0018(6)
C2 0.0313(7) 0.0307(7) 0.0284(7) 0.0005(6) -0.0021(6) -0.0016(6)
C3 0.0417(9) 0.0342(8) 0.0376(9) 0.0015(7) -0.0037(7) -0.0070(7)
C4 0.0558(11) 0.0292(8) 0.0390(9) 0.0024(7) -0.0007(8) -0.0043(7)
C5 0.0543(11) 0.0321(8) 0.0447(10) 0.0055(7) -0.0056(8) 0.0080(8)
C6 0.0368(8) 0.0378(9) 0.0359(8) 0.0015(7) -0.0053(7) 0.0034(7)
C7 0.0305(7) 0.0285(7) 0.0260(7) 0.0001(5) -0.0003(5) -0.0005(6)
C8 0.0327(8) 0.0376(8) 0.0313(8) -0.0042(6) -0.0088(6) 0.0040(6)
C9 0.0385(9) 0.0413(9) 0.0374(9) -0.0018(7) -0.0091(7) 0.0008(7)
C10 0.0499(11) 0.0565(12) 0.0446(10) 0.0118(9) -0.0104(8) 0.0034(9)
C11 0.0906(18) 0.0795(17) 0.0337(10) 0.0028(10) -0.0103(11) 0.0243(14)
C12 0.147(3) 0.0669(16) 0.0376(11) -0.0185(11) -0.0236(14) 0.0329(17)
C13 0.1023(19) 0.0392(10) 0.0420(11) -0.0099(8) -0.0212(11) 0.0145(11)
C14 0.0294(8) 0.0449(10) 0.0487(10) -0.0046(8) -0.0025(7) -0.0032(7)
C15 0.0267(7) 0.0417(9) 0.0293(7) 0.0057(6) -0.0033(6) -0.0027(6)
C16 0.0440(10) 0.0440(10) 0.0486(10) 0.0088(8) -0.0050(8) -0.0009(8)
C17 0.0580(13) 0.0594(13) 0.0695(15) 0.0338(12) -0.0074(11) -0.0065(10)
C18 0.0584(13) 0.0974(19) 0.0452(12) 0.0325(12) 0.0007(10) -0.0110(13)
C19 0.0516(12) 0.0916(17) 0.0310(9) 0.0081(10) 0.0052(8) -0.0050(11)
C20 0.0401(9) 0.0555(11) 0.0310(8) 0.0024(7) 0.0009(7) -0.0014(8)
C21 0.0284(7) 0.0320(8) 0.0290(7) -0.0025(6) -0.0038(6) -0.0008(6)
C22 0.0349(8) 0.0481(10) 0.0334(8) 0.0054(7) -0.0010(7) -0.0007(7)
C23 0.0470(10) 0.0546(11) 0.0360(9) 0.0046(8) -0.0125(8) 0.0043(8)
C24 0.0351(9) 0.0679(13) 0.0483(11) -0.0084(9) -0.0150(8) 0.0080(9)
C25 0.0281(8) 0.0912(16) 0.0440(10) -0.0104(10) -0.0002(7) 0.0053(9)
C26 0.0324(8) 0.0640(12) 0.0288(8) -0.0049(8) -0.0029(6) 0.0013(8)
C27 0.0310(8) 0.0401(9) 0.0306(7) -0.0085(6) -0.0055(6) 0.0049(6)
C28 0.0367(9) 0.0741(14) 0.0369(9) -0.0116(9) 0.0000(7) -0.0008(9)
C29 0.0460(12) 0.124(2) 0.0410(11) -0.0270(13) 0.0027(9) 0.0156(13)
C30 0.0573(14) 0.102(2) 0.0585(13) -0.0471(14) -0.0182(11) 0.0300(13)
C31 0.0581(13) 0.0559(13) 0.0708(14) -0.0323(11) -0.0287(11) 0.0155(10)
C32 0.0403(9) 0.0436(10) 0.0491(10) -0.0123(8) -0.0118(8) 0.0036(8)

loop_
_atom_type_symbol
_atom_type_description
_atom_type_scat_dispersion_real
_atom_type_scat_dispersion_imag
_atom_type_scat_source
C C 0.0033 0.0016 'International Tables Vol C Tables 4.2.6.8 and 6.1.1.4'
H H 0.0000 0.0000 'International Tables Vol C Tables 4.2.6.8 and 6.1.1.4'
O O 0.0106 0.0060 'International Tables Vol C Tables 4.2.6.8 and 6.1.1.4'
F F 0.0171 0.0103 'International Tables Vol C Tables 4.2.6.8 and 6.1.1.4'
P P 0.1023 0.0942 'International Tables Vol C Tables 4.2.6.8 and 6.1.1.4'

loop_
_geom_angle_atom_site_label_1
_geom_angle_atom_site_label_2
_geom_angle_atom_site_label_3
_geom_angle
C15 P1 C27 117.36(8)
C15 P1 C7 113.05(7)
C27 P1 C7 127.85(8)
C15 P1 O1 88.78(6)
C27 P1 O1 84.00(6)
C7 P1 O1 84.55(6)
C15 P1 C21 97.00(7)
C27 P1 C21 91.49(7)
C7 P1 C21 95.01(7)
O1 P1 C21 173.86(6)
C1 O1 P1 116.44(9)
O1 C1 C2 106.19(12)
O1 C1 C14 106.02(13)
C2 C1 C14 110.29(13)
O1 C1 C8 111.68(13)
C2 C1 C8 113.36(13)
C14 C1 C8 109.03(13)
C3 C2 C7 120.31(15)
C3 C2 C1 126.71(14)
C7 C2 C1 112.99(13)
C4 C3 C2 120.10(16)
C3 C4 C5 119.91(16)
C4 C5 C6 120.63(16)
C5 C6 C7 120.28(16)
C2 C7 C6 118.72(15)
C2 C7 P1 114.68(11)
C6 C7 P1 126.56(12)
C13 C8 C9 118.09(17)
C13 C8 C1 122.90(16)
C9 C8 C1 118.97(14)
C8 C9 C10 121.00(17)
C11 C10 C9 120.3(2)
C10 C11 C12 119.2(2)
C11 C12 C13 121.1(2)
C12 C13 C8 120.3(2)
F1 C14 F2 106.34(15)
F1 C14 F3 106.43(16)
F2 C14 F3 106.01(14)
F1 C14 C1 112.61(14)
F2 C14 C1 111.90(15)
F3 C14 C1 113.04(15)
C20 C15 C16 118.82(16)
C20 C15 P1 119.21(13)
C16 C15 P1 121.89(14)
C17 C16 C15 120.2(2)
C18 C17 C16 120.3(2)
C19 C18 C17 120.04(19)
C18 C19 C20 120.3(2)
C15 C20 C19 120.4(2)
C26 C21 C22 116.48(15)
C26 C21 P1 124.65(12)
C22 C21 P1 118.77(12)
C23 C22 C21 121.97(17)
C24 C23 C22 120.33(17)
C23 C24 C25 119.15(17)
C24 C25 C26 120.42(18)
C21 C26 C25 121.60(17)
C28 C27 C32 119.05(16)
C28 C27 P1 121.49(14)
C32 C27 P1 119.25(13)
C27 C28 C29 119.4(2)
C30 C29 C28 120.4(2)
C31 C30 C29 120.56(19)
C30 C31 C32 119.6(2)
C31 C32 C27 121.0(2)

loop_
_geom_bond_atom_site_label_1
_geom_bond_atom_site_label_2
_geom_bond_distance
P1 C15 1.8199(16)
P1 C27 1.8336(16)
P1 C7 1.8357(16)
P1 O1 1.8545(11)
P1 C21 1.9101(16)
F1 C14 1.336(2)
F2 C14 1.340(2)
F3 C14 1.340(2)
O1 C1 1.3931(17)
C1 C2 1.523(2)
C1 C14 1.538(2)
C1 C8 1.542(2)
C2 C3 1.395(2)
C2 C7 1.397(2)
C3 C4 1.381(3)
C4 C5 1.382(3)
C5 C6 1.383(3)
C6 C7 1.400(2)
C8 C13 1.383(2)
C8 C9 1.385(2)
C9 C10 1.385(3)
C10 C11 1.368(3)
C11 C12 1.369(4)
C12 C13 1.382(3)
C15 C20 1.387(2)
C15 C16 1.390(3)
C16 C17 1.386(3)
C17 C18 1.376(4)
C18 C19 1.367(4)
C19 C20 1.389(3)
C21 C26 1.386(2)
C21 C22 1.400(2)
C22 C23 1.382(2)
C23 C24 1.373(3)
C24 C25 1.376(3)
C25 C26 1.394(3)
C27 C28 1.384(3)
C27 C32 1.390(2)
C28 C29 1.394(3)
C29 C30 1.377(4)
C30 C31 1.361(4)
C31 C32 1.384(3)

loop_
_geom_torsion_atom_site_label_1
_geom_torsion_atom_site_label_2
_geom_torsion_atom_site_label_3
_geom_torsion_atom_site_label_4
_geom_torsion
C15 P1 O1 C1 92.21(12)
C27 P1 O1 C1 -150.12(12)
C7 P1 O1 C1 -21.08(11)
P1 O1 C1 C2 24.51(15)
P1 O1 C1 C14 141.84(11)
P1 O1 C1 C8 -99.53(13)
O1 C1 C2 C3 164.58(15)
C14 C1 C2 C3 50.1(2)
C8 C1 C2 C3 -72.4(2)
O1 C1 C2 C7 -15.38(18)
C14 C1 C2 C7 -129.82(14)
C8 C1 C2 C7 107.61(15)
C7 C2 C3 C4 -0.6(3)
C1 C2 C3 C4 179.39(16)
C2 C3 C4 C5 -1.1(3)
C3 C4 C5 C6 1.0(3)
C4 C5 C6 C7 0.9(3)
C3 C2 C7 C6 2.5(2)
C1 C2 C7 C6 -177.50(14)
C3 C2 C7 P1 -179.54(12)
C1 C2 C7 P1 0.43(17)
C5 C6 C7 C2 -2.7(2)
C5 C6 C7 P1 179.67(13)
C15 P1 C7 C2 -75.80(13)
C27 P1 C7 C2 88.59(13)
O1 P1 C7 C2 10.55(11)
C21 P1 C7 C2 -175.60(12)
C15 P1 C7 C6 101.93(15)
C27 P1 C7 C6 -93.68(16)
O1 P1 C7 C6 -171.72(15)
C21 P1 C7 C6 2.13(15)
O1 C1 C8 C13 153.20(19)
C2 C1 C8 C13 33.3(2)
C14 C1 C8 C13 -90.0(2)
O1 C1 C8 C9 -24.5(2)
C2 C1 C8 C9 -144.41(15)
C14 C1 C8 C9 92.33(18)
C13 C8 C9 C10 -1.2(3)
C1 C8 C9 C10 176.65(16)
C8 C9 C10 C11 0.6(3)
C9 C10 C11 C12 1.1(4)
C10 C11 C12 C13 -2.4(5)
C11 C12 C13 C8 1.8(5)
C9 C8 C13 C12 0.0(4)
C1 C8 C13 C12 -177.8(2)
O1 C1 C14 F1 -63.52(18)
C2 C1 C14 F1 51.02(19)
C8 C1 C14 F1 176.10(14)
O1 C1 C14 F2 56.19(18)
C2 C1 C14 F2 170.74(13)
C8 C1 C14 F2 -64.18(18)
O1 C1 C14 F3 175.80(14)
C2 C1 C14 F3 -69.65(19)
C8 C1 C14 F3 55.43(19)
C27 P1 C15 C20 177.80(13)
C7 P1 C15 C20 -16.04(15)
O1 P1 C15 C20 -99.59(13)
C21 P1 C15 C20 82.47(14)
C27 P1 C15 C16 -5.66(17)
C7 P1 C15 C16 160.50(14)
O1 P1 C15 C16 76.95(14)
C21 P1 C15 C16 -101.00(15)
C20 C15 C16 C17 0.3(3)
P1 C15 C16 C17 -176.29(15)
C15 C16 C17 C18 0.5(3)
C16 C17 C18 C19 -0.8(4)
C17 C18 C19 C20 0.4(3)
C16 C15 C20 C19 -0.7(3)
P1 C15 C20 C19 175.94(15)
C18 C19 C20 C15 0.4(3)
C15 P1 C21 C26 -16.96(16)
C27 P1 C21 C26 -134.75(16)
C7 P1 C21 C26 97.04(15)
C15 P1 C21 C22 166.74(14)
C27 P1 C21 C22 48.94(14)
C7 P1 C21 C22 -79.26(14)
C26 C21 C22 C23 -1.8(3)
P1 C21 C22 C23 174.83(15)
C21 C22 C23 C24 -0.3(3)
C22 C23 C24 C25 2.2(3)
C23 C24 C25 C26 -2.0(3)
C22 C21 C26 C25 2.0(3)
P1 C21 C26 C25 -174.35(16)
C24 C25 C26 C21 -0.2(3)
C15 P1 C27 C28 141.45(15)
C7 P1 C27 C28 -22.36(19)
O1 P1 C27 C28 55.94(15)
C21 P1 C27 C28 -119.88(16)
C15 P1 C27 C32 -43.78(16)
C7 P1 C27 C32 152.41(13)
O1 P1 C27 C32 -129.28(14)
C21 P1 C27 C32 54.89(14)
C32 C27 C28 C29 -1.0(3)
P1 C27 C28 C29 173.81(17)
C27 C28 C29 C30 2.4(3)
C28 C29 C30 C31 -1.2(4)
C29 C30 C31 C32 -1.4(4)
C30 C31 C32 C27 2.8(3)
C28 C27 C32 C31 -1.6(3)
P1 C27 C32 C31 -176.52(15)
